data_4349329
loop_
_publ_author_name
'Gao, Ming-Liang'
'Wang, Wen-Jing'
'Liu, Lin'
'Han, Zheng-Bo'
'Wei, Na'
'Cao, Xiao-Man'
'Yuan, Da-Qiang'

_publ_section_title
;
 Microporous Hexanuclear Ln(III) Cluster-Based Metal-Organic Frameworks:
 Color Tunability for Barcode Application and Selective Removal of
 Methylene Blue.
;
_journal_issue 1
_journal_name_full 'Inorganic chemistry'
_journal_page_first 511
_journal_page_last 517
_journal_paper_doi 10.1021/acs.inorgchem.6b02413
_journal_volume 56
_journal_year 2017
_chemical_formula_sum 'C42 H28 Eu3 O16'
_chemical_formula_weight 1244.52
_space_group_crystal_system cubic
_space_group_IT_number 225
_space_group_name_Hall '-F 4 2 3'
_space_group_name_H-M_alt 'F m -3 m'
_atom_sites_solution_hydrogens difmap
_audit_creation_method SHELXL-2014/7
_cell_angle_alpha 90
_cell_angle_beta 90
_cell_angle_gamma 90
_cell_formula_units_Z 8
_cell_length_a 27.5460(11)
_cell_length_b 27.5460(11)
_cell_length_c 27.5460(11)
_cell_measurement_reflns_used 3025
_cell_measurement_temperature 100(2)
_cell_measurement_theta_max 72.9120
_cell_measurement_theta_min 4.5150
_cell_volume 20901.4(14)
_computing_structure_refinement 'SHELXL-2014/7 (Sheldrick, 2014)'
_diffrn_ambient_temperature 100(2)
_diffrn_measured_fraction_theta_full 0.991
_diffrn_measured_fraction_theta_max 0.965
_diffrn_measurement_device_type 'SuperNova, Dual, Cu at zero, Atlas'
_diffrn_radiation_type CuK\a
_diffrn_radiation_wavelength 1.54184
_diffrn_reflns_av_R_equivalents 0.0298
_diffrn_reflns_av_unetI/netI 0.0204
_diffrn_reflns_Laue_measured_fraction_full 0.991
_diffrn_reflns_Laue_measured_fraction_max 0.965
_diffrn_reflns_limit_h_max 32
_diffrn_reflns_limit_h_min -33
_diffrn_reflns_limit_k_max 23
_diffrn_reflns_limit_k_min -14
_diffrn_reflns_limit_l_max 22
_diffrn_reflns_limit_l_min -30
_diffrn_reflns_number 5684
_diffrn_reflns_point_group_measured_fraction_full 0.991
_diffrn_reflns_point_group_measured_fraction_max 0.965
_diffrn_reflns_theta_full 67.684
_diffrn_reflns_theta_max 73.938
_diffrn_reflns_theta_min 4.540
_exptl_absorpt_coefficient_mu 12.962
_exptl_absorpt_correction_T_max 1.00000
_exptl_absorpt_correction_T_min 0.72208
_exptl_absorpt_correction_type multi-scan
_exptl_absorpt_process_details
;
CrysAlisPro, Agilent Technologies,
Version 1.171.37.35 (release 13-08-2014 CrysAlis171 .NET)
(compiled Aug 13 2014,18:06:01)
Empirical absorption correction using spherical harmonics,
 implemented in SCALE3 ABSPACK scaling algorithm.
;
_exptl_crystal_colour colorless
_exptl_crystal_density_diffrn 0.791
_exptl_crystal_description prism
_exptl_crystal_F_000 4776
_exptl_crystal_size_max 0.150
_exptl_crystal_size_mid 0.130
_exptl_crystal_size_min 0.100
_refine_diff_density_max 3.974
_refine_diff_density_min -1.281
_refine_diff_density_rms 0.136
_refine_ls_extinction_method none
_refine_ls_goodness_of_fit_ref 1.056
_refine_ls_hydrogen_treatment constr
_refine_ls_matrix_type full
_refine_ls_number_parameters 41
_refine_ls_number_reflns 1087
_refine_ls_number_restraints 45
_refine_ls_restrained_S_all 1.081
_refine_ls_R_factor_all 0.0686
_refine_ls_R_factor_gt 0.0636
_refine_ls_shift/su_max 0.001
_refine_ls_shift/su_mean 0.000
_refine_ls_structure_factor_coef Fsqd
_refine_ls_weighting_details 'w=1/[\s^2^(Fo^2^)+(0.1066P)^2^+454.5780P] where P=(Fo^2^+2Fc^2^)/3'
_refine_ls_weighting_scheme calc
_refine_ls_wR_factor_gt 0.1681
_refine_ls_wR_factor_ref 0.1747
_reflns_Friedel_coverage 0.000
_reflns_number_gt 991
_reflns_number_total 1087
_reflns_threshold_expression 'I > 2\s(I)'
_cod_data_source_file ic6b02413_si_002.cif
_cod_data_source_block 2
_cod_original_cell_volume 20901(3)
_cod_database_code 4349329
_shelx_shelxl_version_number 2014/7
_shelx_space_group_comment
;
The symmetry employed for this shelxl refinement is uniquely defined
by the following loop, which should always be used as a source of
symmetry information in preference to the above space-group names.
They are only intended as comments.
;
_shelx_estimated_absorpt_t_min 0.247
_shelx_estimated_absorpt_t_max 0.357
_platon_squeeze_void_probe_radius 1.20

loop_
_space_group_symop_operation_xyz
'x, y, z'
'-y, x, z'
'-x, -y, z'
'y, -x, z'
'x, -z, y'
'x, -y, -z'
'x, z, -y'
'z, y, -x'
'-x, y, -z'
'-z, y, x'
'z, x, y'
'y, z, x'
'-y, -z, x'
'z, -x, -y'
'-y, z, -x'
'-z, -x, y'
'-z, x, -y'
'y, -z, -x'
'y, x, -z'
'-y, -x, -z'
'-x, z, y'
'-x, -z, -y'
'z, -y, x'
'-z, -y, -x'
'x, y+1/2, z+1/2'
'-y, x+1/2, z+1/2'
'-x, -y+1/2, z+1/2'
'y, -x+1/2, z+1/2'
'x, -z+1/2, y+1/2'
'x, -y+1/2, -z+1/2'
'x, z+1/2, -y+1/2'
'z, y+1/2, -x+1/2'
'-x, y+1/2, -z+1/2'
'-z, y+1/2, x+1/2'
'z, x+1/2, y+1/2'
'y, z+1/2, x+1/2'
'-y, -z+1/2, x+1/2'
'z, -x+1/2, -y+1/2'
'-y, z+1/2, -x+1/2'
'-z, -x+1/2, y+1/2'
'-z, x+1/2, -y+1/2'
'y, -z+1/2, -x+1/2'
'y, x+1/2, -z+1/2'
'-y, -x+1/2, -z+1/2'
'-x, z+1/2, y+1/2'
'-x, -z+1/2, -y+1/2'
'z, -y+1/2, x+1/2'
'-z, -y+1/2, -x+1/2'
'x+1/2, y, z+1/2'
'-y+1/2, x, z+1/2'
'-x+1/2, -y, z+1/2'
'y+1/2, -x, z+1/2'
'x+1/2, -z, y+1/2'
'x+1/2, -y, -z+1/2'
'x+1/2, z, -y+1/2'
'z+1/2, y, -x+1/2'
'-x+1/2, y, -z+1/2'
'-z+1/2, y, x+1/2'
'z+1/2, x, y+1/2'
'y+1/2, z, x+1/2'
'-y+1/2, -z, x+1/2'
'z+1/2, -x, -y+1/2'
'-y+1/2, z, -x+1/2'
'-z+1/2, -x, y+1/2'
'-z+1/2, x, -y+1/2'
'y+1/2, -z, -x+1/2'
'y+1/2, x, -z+1/2'
'-y+1/2, -x, -z+1/2'
'-x+1/2, z, y+1/2'
'-x+1/2, -z, -y+1/2'
'z+1/2, -y, x+1/2'
'-z+1/2, -y, -x+1/2'
'x+1/2, y+1/2, z'
'-y+1/2, x+1/2, z'
'-x+1/2, -y+1/2, z'
'y+1/2, -x+1/2, z'
'x+1/2, -z+1/2, y'
'x+1/2, -y+1/2, -z'
'x+1/2, z+1/2, -y'
'z+1/2, y+1/2, -x'
'-x+1/2, y+1/2, -z'
'-z+1/2, y+1/2, x'
'z+1/2, x+1/2, y'
'y+1/2, z+1/2, x'
'-y+1/2, -z+1/2, x'
'z+1/2, -x+1/2, -y'
'-y+1/2, z+1/2, -x'
'-z+1/2, -x+1/2, y'
'-z+1/2, x+1/2, -y'
'y+1/2, -z+1/2, -x'
'y+1/2, x+1/2, -z'
'-y+1/2, -x+1/2, -z'
'-x+1/2, z+1/2, y'
'-x+1/2, -z+1/2, -y'
'z+1/2, -y+1/2, x'
'-z+1/2, -y+1/2, -x'
'-x, -y, -z'
'y, -x, -z'
'x, y, -z'
'-y, x, -z'
'-x, z, -y'
'-x, y, z'
'-x, -z, y'
'-z, -y, x'
'x, -y, z'
'z, -y, -x'
'-z, -x, -y'
'-y, -z, -x'
'y, z, -x'
'-z, x, y'
'y, -z, x'
'z, x, -y'
'z, -x, y'
'-y, z, x'
'-y, -x, z'
'y, x, z'
'x, -z, -y'
'x, z, y'
'-z, y, -x'
'z, y, x'
'-x, -y+1/2, -z+1/2'
'y, -x+1/2, -z+1/2'
'x, y+1/2, -z+1/2'
'-y, x+1/2, -z+1/2'
'-x, z+1/2, -y+1/2'
'-x, y+1/2, z+1/2'
'-x, -z+1/2, y+1/2'
'-z, -y+1/2, x+1/2'
'x, -y+1/2, z+1/2'
'z, -y+1/2, -x+1/2'
'-z, -x+1/2, -y+1/2'
'-y, -z+1/2, -x+1/2'
'y, z+1/2, -x+1/2'
'-z, x+1/2, y+1/2'
'y, -z+1/2, x+1/2'
'z, x+1/2, -y+1/2'
'z, -x+1/2, y+1/2'
'-y, z+1/2, x+1/2'
'-y, -x+1/2, z+1/2'
'y, x+1/2, z+1/2'
'x, -z+1/2, -y+1/2'
'x, z+1/2, y+1/2'
'-z, y+1/2, -x+1/2'
'z, y+1/2, x+1/2'
'-x+1/2, -y, -z+1/2'
'y+1/2, -x, -z+1/2'
'x+1/2, y, -z+1/2'
'-y+1/2, x, -z+1/2'
'-x+1/2, z, -y+1/2'
'-x+1/2, y, z+1/2'
'-x+1/2, -z, y+1/2'
'-z+1/2, -y, x+1/2'
'x+1/2, -y, z+1/2'
'z+1/2, -y, -x+1/2'
'-z+1/2, -x, -y+1/2'
'-y+1/2, -z, -x+1/2'
'y+1/2, z, -x+1/2'
'-z+1/2, x, y+1/2'
'y+1/2, -z, x+1/2'
'z+1/2, x, -y+1/2'
'z+1/2, -x, y+1/2'
'-y+1/2, z, x+1/2'
'-y+1/2, -x, z+1/2'
'y+1/2, x, z+1/2'
'x+1/2, -z, -y+1/2'
'x+1/2, z, y+1/2'
'-z+1/2, y, -x+1/2'
'z+1/2, y, x+1/2'
'-x+1/2, -y+1/2, -z'
'y+1/2, -x+1/2, -z'
'x+1/2, y+1/2, -z'
'-y+1/2, x+1/2, -z'
'-x+1/2, z+1/2, -y'
'-x+1/2, y+1/2, z'
'-x+1/2, -z+1/2, y'
'-z+1/2, -y+1/2, x'
'x+1/2, -y+1/2, z'
'z+1/2, -y+1/2, -x'
'-z+1/2, -x+1/2, -y'
'-y+1/2, -z+1/2, -x'
'y+1/2, z+1/2, -x'
'-z+1/2, x+1/2, y'
'y+1/2, -z+1/2, x'
'z+1/2, x+1/2, -y'
'z+1/2, -x+1/2, y'
'-y+1/2, z+1/2, x'
'-y+1/2, -x+1/2, z'
'y+1/2, x+1/2, z'
'x+1/2, -z+1/2, -y'
'x+1/2, z+1/2, y'
'-z+1/2, y+1/2, -x'
'z+1/2, y+1/2, x'

loop_
_atom_site_label
_atom_site_type_symbol
_atom_site_fract_x
_atom_site_fract_y
_atom_site_fract_z
_atom_site_U_iso_or_equiv
_atom_site_adp_type
_atom_site_occupancy
_atom_site_site_symmetry_order
_atom_site_calc_flag
_atom_site_refinement_flags_posn
_atom_site_refinement_flags_adp
_atom_site_refinement_flags_occupancy
Eu1 Eu 0.39914(2) 0.5000 0.5000 0.0182(3) Uani 1 8 d S T P
O1 O 0.3638(2) 0.4222(2) 0.5000 0.0394(11) Uani 1 2 d S TU P
O2 O 0.4541(2) 0.4541(2) 0.4541(2) 0.0394(11) Uani 1 6 d S TU P
H2 H 0.4363 0.4363 0.4363 0.047 Uiso 1 6 d R U P
C1 C 0.3792(4) 0.3792(4) 0.5000 0.065(4) Uani 1 4 d S TU P
C2 C 0.3401(5) 0.3401(5) 0.5000 0.092(5) Uani 1 4 d DS TU P
C5 C 0.2698(6) 0.2698(6) 0.5000 0.112(6) Uani 1 4 d DS TU P
C4 C 0.2579(6) 0.3171(5) 0.4856(6) 0.083(6) Uani 0.5 1 d D U P
H4A H 0.2256 0.3240 0.4744 0.100 Uiso 0.5 1 d R U P
C3 C 0.2923(5) 0.3539(6) 0.4854(6) 0.079(5) Uani 0.5 1 d D U P
H3A H 0.2841 0.3868 0.4772 0.094 Uiso 0.5 1 d R U P

loop_
_atom_site_aniso_label
_atom_site_aniso_U_11
_atom_site_aniso_U_22
_atom_site_aniso_U_33
_atom_site_aniso_U_23
_atom_site_aniso_U_13
_atom_site_aniso_U_12
Eu1 0.0069(4) 0.0239(4) 0.0239(4) 0.000 0.000 0.000
O1 0.0359(17) 0.0390(18) 0.0434(18) 0.000 0.000 -0.0129(15)
O2 0.0359(17) 0.0390(18) 0.0434(18) 0.000 0.000 -0.0129(15)
C1 0.062(4) 0.062(4) 0.071(5) 0.000 0.000 -0.014(4)
C2 0.089(5) 0.089(5) 0.098(7) 0.000 0.000 -0.008(5)
C5 0.109(6) 0.109(6) 0.118(8) 0.000 0.000 -0.007(5)
C4 0.081(7) 0.078(6) 0.090(7) 0.002(4) -0.003(4) -0.010(4)
C3 0.076(6) 0.078(6) 0.083(7) 0.000(4) -0.005(4) -0.016(4)

loop_
_atom_type_symbol
_atom_type_description
_atom_type_scat_dispersion_real
_atom_type_scat_dispersion_imag
_atom_type_scat_source
C C 0.0181 0.0091 'International Tables Vol C Tables 4.2.6.8 and 6.1.1.4'
H H 0.0000 0.0000 'International Tables Vol C Tables 4.2.6.8 and 6.1.1.4'
O O 0.0492 0.0322 'International Tables Vol C Tables 4.2.6.8 and 6.1.1.4'
Eu Eu -8.9294 11.1857 'International Tables Vol C Tables 4.2.6.8 and 6.1.1.4'

loop_
_geom_angle_atom_site_label_1
_geom_angle_atom_site_label_2
_geom_angle_atom_site_label_3
_geom_angle
_geom_angle_site_symmetry_1
_geom_angle_site_symmetry_3
O2 Eu1 O2 99.6(5) . 98_566
O2 Eu1 O2 65.4(3) . 4_565
O2 Eu1 O2 65.4(3) 98_566 4_565
O2 Eu1 O2 65.4(3) . 99_556
O2 Eu1 O2 65.4(3) 98_566 99_556
O2 Eu1 O2 99.6(5) 4_565 99_556
O2 Eu1 O1 77.0(2) . .
O2 Eu1 O1 139.37(9) 98_566 .
O2 Eu1 O1 139.37(9) 4_565 .
O2 Eu1 O1 77.0(2) 99_556 .
O2 Eu1 O1 77.0(2) . 5_565
O2 Eu1 O1 139.37(9) 98_566 5_565
O2 Eu1 O1 77.0(2) 4_565 5_565
O2 Eu1 O1 139.37(9) 99_556 5_565
O1 Eu1 O1 80.12(11) . 5_565
O2 Eu1 O1 139.37(9) . 7_556
O2 Eu1 O1 77.0(2) 98_566 7_556
O2 Eu1 O1 139.37(9) 4_565 7_556
O2 Eu1 O1 77.0(2) 99_556 7_556
O1 Eu1 O1 80.12(11) . 7_556
O1 Eu1 O1 131.1(3) 5_565 7_556
O2 Eu1 O1 139.37(9) . 6_566
O2 Eu1 O1 77.0(2) 98_566 6_566
O2 Eu1 O1 77.0(2) 4_565 6_566
O2 Eu1 O1 139.37(9) 99_556 6_566
O1 Eu1 O1 131.1(3) . 6_566
O1 Eu1 O1 80.12(11) 5_565 6_566
O1 Eu1 O1 80.12(11) 7_556 6_566
O2 Eu1 Eu1 85.7(2) . 98_566
O2 Eu1 Eu1 85.7(2) 99_556 98_566
O1 Eu1 Eu1 159.47(14) . 98_566
O1 Eu1 Eu1 107.03(10) 5_565 98_566
O1 Eu1 Eu1 107.03(10) 7_556 98_566
O1 Eu1 Eu1 69.47(14) 6_566 98_566
O2 Eu1 Eu1 85.7(2) . 8_556
O2 Eu1 Eu1 85.7(2) 4_565 8_556
O1 Eu1 Eu1 107.03(10) . 8_556
O1 Eu1 Eu1 159.47(14) 5_565 8_556
O1 Eu1 Eu1 69.47(14) 7_556 8_556
O1 Eu1 Eu1 107.03(10) 6_566 8_556
Eu1 Eu1 Eu1 60.0 98_566 8_556
O2 Eu1 Eu1 33.04(9) . 2_655
O2 Eu1 Eu1 85.7(2) 98_566 2_655
O2 Eu1 Eu1 85.7(2) 4_565 2_655
O1 Eu1 Eu1 69.47(14) . 2_655
O1 Eu1 Eu1 107.03(10) 5_565 2_655
O1 Eu1 Eu1 107.03(10) 7_556 2_655
O1 Eu1 Eu1 159.47(14) 6_566 2_655
Eu1 Eu1 Eu1 90.0 98_566 2_655
Eu1 Eu1 Eu1 60.0 8_556 2_655
O2 Eu1 Eu1 85.7(2) 98_566 104_665
O2 Eu1 Eu1 85.7(2) 99_556 104_665
O1 Eu1 Eu1 107.03(10) . 104_665
O1 Eu1 Eu1 69.47(14) 5_565 104_665
O1 Eu1 Eu1 159.47(14) 7_556 104_665
O1 Eu1 Eu1 107.03(10) 6_566 104_665
Eu1 Eu1 Eu1 60.0 98_566 104_665
Eu1 Eu1 Eu1 90.000(1) 8_556 104_665
Eu1 Eu1 Eu1 60.0 2_655 104_665
O2 Eu1 H2 17.8 . .
O2 Eu1 H2 117.4 98_566 .
O2 Eu1 H2 75.8 4_565 .
O2 Eu1 H2 75.8 99_556 .
O1 Eu1 H2 64.1 . .
O1 Eu1 H2 64.1 5_565 .
O1 Eu1 H2 138.8 7_556 .
O1 Eu1 H2 138.8 6_566 .
Eu1 Eu1 H2 101.1 98_566 .
Eu1 Eu1 H2 101.1 8_556 .
C1 O1 Eu1 135.7(8) . .
Eu1 O2 Eu1 113.92(19) . 104_665
Eu1 O2 Eu1 113.92(19) . 2_655
Eu1 O2 Eu1 113.92(19) 104_665 2_655
Eu1 O2 H2 104.5 . .
Eu1 O2 H2 104.5 104_665 .
Eu1 O2 H2 104.5 2_655 .
O1 C1 O1 129.6(15) 19_556 .
O1 C1 C2 115.2(7) 19_556 .
O1 C1 C2 115.2(7) . .
C3 C2 C3 114.2(18) . 116
C3 C2 C3 125(2) . 19_556
C3 C2 C3 125(2) 116 99_556
C3 C2 C3 114.2(18) 19_556 99_556
C3 C2 C1 117.6(10) . .
C3 C2 C1 117.6(10) 116 .
C3 C2 C1 117.6(10) 19_556 .
C3 C2 C1 117.6(10) 99_556 .
C4 C5 C4 121(2) . 19_556
C4 C5 C4 111(2) 19_556 99_556
C4 C5 C4 111(2) . 116
C4 C5 C4 121(2) 99_556 116
C4 C5 C5 119.5(11) . 169_556
C4 C5 C5 119.5(11) 19_556 169_556
C4 C5 C5 119.5(11) 99_556 169_556
C4 C5 C5 119.5(11) 116 169_556
C4 C4 C3 90.2(10) 99_556 .
C4 C4 C5 73.5(7) 99_556 .
C3 C4 C5 121.4(17) . .
C4 C4 C3 60.1(8) 99_556 99_556
C5 C4 C3 108.0(15) . 99_556
C4 C4 H4A 108.7 99_556 .
C3 C4 H4A 119.0 . .
C5 C4 H4A 119.5 . .
C3 C4 H4A 125.6 99_556 .
C3 C3 C4 89.8(10) 99_556 .
C3 C3 C2 73.6(7) 99_556 .
C4 C3 C2 115.7(16) . .
C3 C3 C4 60.0(8) 99_556 99_556
C2 C3 C4 103.6(14) . 99_556
C3 C3 H3A 103.6 99_556 .
C4 C3 H3A 121.9 . .
C2 C3 H3A 122.3 . .
C4 C3 H3A 125.1 99_556 .

loop_
_geom_bond_atom_site_label_1
_geom_bond_atom_site_label_2
_geom_bond_distance
_geom_bond_site_symmetry_2
Eu1 O2 2.343(3) .
Eu1 O1 2.353(5) .
Eu1 Eu1 3.9291(9) 2_655
O1 C1 1.259(9) .
O2 H2 0.8493 .
C1 O1 1.259(9) 19_556
C1 C2 1.52(3) .
C2 C3 1.429(14) .
C2 C3 1.429(14) 116
C2 C3 1.429(14) 19_556
C2 C3 1.429(14) 99_556
C5 C4 1.400(14) .
C5 C4 1.400(14) 19_556
C5 C4 1.400(14) 99_556
C5 C4 1.400(14) 116
C5 C5 1.54(4) 169_556
C4 C4 0.80(3) 99_556
C4 C3 1.390(15) .
C4 C3 1.604(18) 99_556
C4 H4A 0.9600 .
C3 C3 0.81(3) 99_556
C3 C4 1.604(18) 99_556
C3 H3A 0.9602 .

loop_
_platon_squeeze_void_nr
_platon_squeeze_void_average_x
_platon_squeeze_void_average_y
_platon_squeeze_void_average_z
_platon_squeeze_void_volume
_platon_squeeze_void_count_electrons
_platon_squeeze_void_content
1 -0.003 -0.006 -0.003 14513 3157 ' '
